data_7223878
loop_
_publ_author_name
'K\"o\,c, Muzaffer'
'Zorlu, Yunus'
'\.I\,sci, \"Umit'
'Berber, Sava\,s'
'Ahsen, Vefa'
'Dumoulin, Fabienne'

_publ_section_title
;
 A library of dimeric and trimeric phthalonitriles linked by a single
 aromatic ring: comparative structural and DFT investigations
;
_journal_issue 8
_journal_name_full CrystEngComm
_journal_page_first 1416
_journal_paper_doi 10.1039/C5CE02261D
_journal_volume 18
_journal_year 2016
_chemical_formula_moiety 'C30 H12 N6 O3 '
_chemical_formula_sum 'C30 H12 N6 O3'
_chemical_formula_weight 504.46
_chemical_name_common phthalonitrile
_space_group_crystal_system monoclinic
_space_group_IT_number 15
_space_group_name_Hall '-C 2yc'
_space_group_name_H-M_alt 'C 1 2/c 1'
_symmetry_space_group_name_Hall '-C 2yc'
_symmetry_space_group_name_H-M 'C 1 2/c 1'
_atom_sites_solution_hydrogens geom
_atom_sites_solution_primary direct
_atom_sites_solution_secondary difmap
_audit_update_record
;
2015-05-03 deposited with the CCDC.
2016-01-14 downloaded from the CCDC.
;
_cell_angle_alpha 90
_cell_angle_beta 112.294(6)
_cell_angle_gamma 90
_cell_formula_units_Z 8
_cell_length_a 14.4563(14)
_cell_length_b 24.746(2)
_cell_length_c 14.626(2)
_cell_measurement_reflns_used 43
_cell_measurement_temperature 150.(2)
_cell_measurement_theta_max 18.4957
_cell_measurement_theta_min 3.4425
_cell_volume 4841.1(9)
_computing_cell_refinement 'APEX2 v2012.10-0 (Bruker AXS)'
_computing_data_collection 'APEX2 (Bruker, 2007)'
_computing_data_reduction 'SAINT V8.27B (Bruker AXS, 2009)'
_computing_molecular_graphics 'MERCURY (Macrae et al., 2006)'
_computing_publication_material 'PLATON V1.16 (Spek, 2009), SHELXTL V6.14 (Bruker, 2001)'
_computing_structure_refinement 'SHELXL-97 (Sheldrick, 2008)'
_computing_structure_solution 'SHELXS-97 (Sheldrick, 2008)'
_diffrn_ambient_temperature 150.(2)
_diffrn_measured_fraction_theta_full 1.000
_diffrn_measured_fraction_theta_max 1.000
_diffrn_measurement_device_type 'Bruker APEX II QUAZAR three-circle diffractometer'
_diffrn_measurement_method '\f and \w scans'
_diffrn_radiation_monochromator 'multilayer QUAZAR mirrors'
_diffrn_radiation_type MoK\a
_diffrn_radiation_wavelength 0.71073
_diffrn_reflns_av_R_equivalents 0.1218
_diffrn_reflns_av_sigmaI/netI 0.0696
_diffrn_reflns_limit_h_max 17
_diffrn_reflns_limit_h_min -16
_diffrn_reflns_limit_k_max 29
_diffrn_reflns_limit_k_min -29
_diffrn_reflns_limit_l_max 17
_diffrn_reflns_limit_l_min -17
_diffrn_reflns_number 32709
_diffrn_reflns_theta_full 25.00
_diffrn_reflns_theta_max 25.00
_diffrn_reflns_theta_min 1.65
_diffrn_source 'microfocus sealed tube'
_diffrn_source_type ImuS
_exptl_absorpt_coefficient_mu 0.094
_exptl_absorpt_correction_T_max 1.00
_exptl_absorpt_correction_T_min 0.81
_exptl_absorpt_correction_type multi-scan
_exptl_absorpt_process_details 'SADABS V2012/1 (Bruker AXS)'
_exptl_crystal_colour colourless
_exptl_crystal_density_diffrn 1.384
_exptl_crystal_density_method 'not measured'
_exptl_crystal_description 'small block'
_exptl_crystal_F_000 2064
_exptl_crystal_size_max 0.080
_exptl_crystal_size_mid 0.070
_exptl_crystal_size_min 0.040
_refine_diff_density_max 0.199
_refine_diff_density_min -0.204
_refine_ls_extinction_method none
_refine_ls_goodness_of_fit_ref 1.039
_refine_ls_hydrogen_treatment constr
_refine_ls_matrix_type full
_refine_ls_number_parameters 352
_refine_ls_number_reflns 4263
_refine_ls_number_restraints 0
_refine_ls_restrained_S_all 1.039
_refine_ls_R_factor_all 0.1219
_refine_ls_R_factor_gt 0.0539
_refine_ls_shift/su_max 0.000
_refine_ls_shift/su_mean 0.000
_refine_ls_structure_factor_coef Fsqd
_refine_ls_weighting_details 'calc w=1/[\s^2^(Fo^2^)+(0.0362P)^2^+5.2568P] where P=(Fo^2^+2Fc^2^)/3'
_refine_ls_weighting_scheme calc
_refine_ls_wR_factor_gt 0.1045
_refine_ls_wR_factor_ref 0.1294
_reflns_number_gt 2394
_reflns_number_total 4263
_reflns_threshold_expression >2sigma(I)
_cod_data_source_file c5ce02261d2.cif
_cod_data_source_block I
_cod_depositor_comments 'Adding full bibliography for 7223878--7223882.cif.'
_cod_database_code 7223878

loop_
_space_group_symop_operation_xyz
'x, y, z'
'-x, y, -z+1/2'
'x+1/2, y+1/2, z'
'-x+1/2, y+1/2, -z+1/2'
'-x, -y, -z'
'x, -y, z-1/2'
'-x+1/2, -y+1/2, -z'
'x+1/2, -y+1/2, z-1/2'

loop_
_atom_site_type_symbol
_atom_site_label
_atom_site_fract_x
_atom_site_fract_y
_atom_site_fract_z
_atom_site_U_iso_or_equiv
_atom_site_adp_type
_atom_site_calc_flag
_atom_site_refinement_flags
_atom_site_occupancy
C C1 0.5827(2) 0.53248(14) 0.1246(2) 0.0373(8) Uani d . 1
C C2 0.3861(3) 0.52405(14) 0.1233(2) 0.0421(8) Uani d . 1
C C3 0.4419(2) 0.47628(11) 0.1236(2) 0.0330(7) Uani d . 1
C C4 0.3984(2) 0.42615(12) 0.1230(2) 0.0347(7) Uani d . 1
H H4 0.3327 0.4235 0.1227 0.042 Uiso calc R 1
C C5 0.4527(2) 0.38016(12) 0.1227(2) 0.0346(7) Uani d . 1
C C6 0.5495(2) 0.38391(13) 0.1260(2) 0.0390(8) Uani d . 1
H H6 0.5865 0.352 0.1276 0.047 Uiso calc R 1
C C7 0.5922(2) 0.43334(13) 0.1270(2) 0.0399(8) Uani d . 1
H H7 0.6585 0.4355 0.1288 0.048 Uiso calc R 1
C C8 0.5394(2) 0.48033(12) 0.1253(2) 0.0348(8) Uani d . 1
C C9 0.1483(2) 0.53599(15) -0.3313(3) 0.0492(9) Uani d . 1
C C10 0.1032(3) 0.43876(15) -0.4403(3) 0.0507(9) Uani d . 1
C C11 0.1189(2) 0.43821(13) -0.3368(2) 0.0386(8) Uani d . 1
C C12 0.1130(2) 0.39025(13) -0.2914(2) 0.0367(8) Uani d . 1
H H12 0.1037 0.3571 -0.3265 0.044 Uiso calc R 1
C C13 0.1207(2) 0.39096(12) -0.1941(2) 0.0308(7) Uani d . 1
C C14 0.1350(2) 0.43900(12) -0.1418(2) 0.0351(7) Uani d . 1
H H14 0.1386 0.4391 -0.0756 0.042 Uiso calc R 1
C C15 0.1440(2) 0.48655(12) -0.1864(2) 0.0364(8) Uani d . 1
H H15 0.1557 0.5194 -0.1501 0.044 Uiso calc R 1
C C16 0.1363(2) 0.48710(13) -0.2843(2) 0.0384(8) Uani d . 1
C C17 -0.1646(3) 0.33873(15) 0.1281(3) 0.0494(9) Uani d . 1
C C18 -0.2596(3) 0.23916(12) 0.1228(2) 0.0397(8) Uani d . 1
C C19 -0.1598(2) 0.24079(12) 0.1212(2) 0.0368(8) Uani d . 1
C C20 -0.1104(3) 0.19357(13) 0.1187(2) 0.0471(9) Uani d . 1
H H20 -0.1418 0.1597 0.1172 0.057 Uiso calc R 1
C C21 -0.0154(3) 0.19552(13) 0.1184(2) 0.0470(9) Uani d . 1
H H21 0.0188 0.1629 0.1169 0.056 Uiso calc R 1
C C22 0.0305(2) 0.24465(12) 0.1201(2) 0.0370(8) Uani d . 1
C C23 -0.0174(2) 0.29265(12) 0.1217(2) 0.0359(8) Uani d . 1
H H23 0.0143 0.3263 0.1222 0.043 Uiso calc R 1
C C24 -0.1134(2) 0.29057(12) 0.1226(2) 0.0355(8) Uani d . 1
C C25 0.2597(2) 0.34127(11) -0.0150(2) 0.0318(7) Uani d . 1
H H25 0.292 0.3623 -0.0485 0.038 Uiso calc R 1
C C26 0.1597(2) 0.32911(11) -0.0590(2) 0.0319(7) Uani d . 1
C C27 0.1111(2) 0.29763(11) -0.0130(2) 0.0349(8) Uani d . 1
H H27 0.0421 0.2892 -0.0444 0.042 Uiso calc R 1
C C28 0.1675(2) 0.27895(11) 0.0810(2) 0.0361(8) Uani d . 1
C C29 0.2676(2) 0.29080(11) 0.1286(2) 0.0360(8) Uani d . 1
H H29 0.3047 0.2779 0.1934 0.043 Uiso calc R 1
C C30 0.3117(2) 0.32210(11) 0.0787(2) 0.0343(7) Uani d . 1
N N1 0.6160(2) 0.57435(12) 0.1232(2) 0.0475(7) Uani d . 1
N N2 0.3409(2) 0.56278(12) 0.1243(2) 0.0612(9) Uani d . 1
N N3 0.1608(2) 0.57391(13) -0.3704(2) 0.0690(10) Uani d . 1
N N4 0.0871(2) 0.44019(15) -0.5230(2) 0.0753(10) Uani d . 1
N N5 -0.2078(3) 0.37686(13) 0.1342(3) 0.0779(11) Uani d . 1
N N6 -0.3384(2) 0.23783(12) 0.1235(2) 0.0529(8) Uani d . 1
O O1 0.41510(15) 0.32939(8) 0.12423(16) 0.0428(6) Uani d . 1
O O2 0.10459(15) 0.34226(8) -0.15712(14) 0.0374(5) Uani d . 1
O O3 0.12881(16) 0.24252(8) 0.13016(17) 0.0501(6) Uani d . 1

loop_
_atom_site_aniso_label
_atom_site_aniso_U_11
_atom_site_aniso_U_22
_atom_site_aniso_U_33
_atom_site_aniso_U_12
_atom_site_aniso_U_13
_atom_site_aniso_U_23
C1 0.034(2) 0.044(2) 0.0367(19) -0.0027(17) 0.0168(15) -0.0010(16)
C2 0.039(2) 0.045(2) 0.045(2) -0.0079(18) 0.0186(17) -0.0028(17)
C3 0.0341(19) 0.0345(18) 0.0302(17) 0.0013(15) 0.0118(14) 0.0006(14)
C4 0.0317(18) 0.042(2) 0.0295(17) -0.0028(16) 0.0107(14) -0.0007(15)
C5 0.035(2) 0.0340(19) 0.0305(18) 0.0005(15) 0.0075(15) 0.0013(14)
C6 0.032(2) 0.046(2) 0.0372(19) 0.0067(16) 0.0103(15) -0.0003(15)
C7 0.036(2) 0.046(2) 0.0380(19) -0.0037(17) 0.0146(15) -0.0016(16)
C8 0.0307(19) 0.044(2) 0.0287(17) -0.0029(16) 0.0100(14) -0.0004(14)
C9 0.039(2) 0.056(2) 0.052(2) -0.0033(18) 0.0161(18) 0.0111(19)
C10 0.044(2) 0.073(3) 0.040(2) 0.0015(19) 0.0225(18) 0.0083(19)
C11 0.0306(19) 0.056(2) 0.0334(18) 0.0007(16) 0.0164(15) 0.0065(17)
C12 0.0282(18) 0.049(2) 0.0342(18) 0.0018(15) 0.0136(15) -0.0038(16)
C13 0.0248(17) 0.0365(18) 0.0314(17) -0.0008(14) 0.0111(14) 0.0035(14)
C14 0.0329(18) 0.0419(19) 0.0346(18) 0.0005(15) 0.0175(15) 0.0015(15)
C15 0.0335(19) 0.0371(19) 0.040(2) -0.0003(15) 0.0155(15) 0.0015(15)
C16 0.0299(18) 0.049(2) 0.0364(19) -0.0005(15) 0.0129(15) 0.0098(16)
C17 0.050(2) 0.047(2) 0.059(2) -0.0033(19) 0.0302(19) -0.0036(18)
C18 0.045(2) 0.043(2) 0.0321(18) -0.0064(17) 0.0156(16) -0.0013(15)
C19 0.041(2) 0.044(2) 0.0298(18) -0.0062(17) 0.0173(15) 0.0002(15)
C20 0.056(2) 0.038(2) 0.054(2) -0.0025(18) 0.0296(19) 0.0039(17)
C21 0.054(2) 0.042(2) 0.055(2) 0.0082(18) 0.0317(19) 0.0085(17)
C22 0.036(2) 0.043(2) 0.0373(19) 0.0031(16) 0.0202(15) 0.0076(15)
C23 0.037(2) 0.0403(19) 0.0334(18) -0.0035(16) 0.0169(15) 0.0018(15)
C24 0.043(2) 0.0355(19) 0.0304(18) 0.0030(16) 0.0162(15) -0.0024(14)
C25 0.0366(19) 0.0276(16) 0.0350(18) -0.0006(14) 0.0177(15) 0.0003(14)
C26 0.038(2) 0.0277(17) 0.0289(17) -0.0005(14) 0.0120(15) -0.0031(14)
C27 0.0312(19) 0.0319(17) 0.044(2) 0.0019(14) 0.0173(16) 0.0006(15)
C28 0.042(2) 0.0305(17) 0.043(2) 0.0060(16) 0.0253(17) 0.0050(15)
C29 0.042(2) 0.0326(18) 0.0326(18) 0.0095(16) 0.0130(16) 0.0037(14)
C30 0.0328(19) 0.0279(17) 0.0419(19) 0.0024(15) 0.0137(16) 0.0009(15)
N1 0.0427(18) 0.0493(18) 0.0528(19) -0.0047(15) 0.0205(15) 0.0017(15)
N2 0.055(2) 0.0495(19) 0.085(2) 0.0010(17) 0.0335(18) -0.0027(18)
N3 0.061(2) 0.070(2) 0.071(2) -0.0101(18) 0.0195(18) 0.0257(19)
N4 0.068(2) 0.122(3) 0.044(2) 0.007(2) 0.0285(18) 0.011(2)
N5 0.072(3) 0.055(2) 0.124(3) 0.0024(19) 0.058(2) -0.010(2)
N6 0.047(2) 0.069(2) 0.0467(19) -0.0100(16) 0.0213(15) -0.0023(15)
O1 0.0347(14) 0.0349(13) 0.0516(14) 0.0001(10) 0.0080(11) 0.0058(10)
O2 0.0382(13) 0.0369(12) 0.0330(12) -0.0068(10) 0.0090(10) -0.0002(10)
O3 0.0424(15) 0.0515(14) 0.0669(16) 0.0101(12) 0.0326(12) 0.0253(12)

loop_
_atom_type_symbol
_atom_type_description
_atom_type_scat_dispersion_real
_atom_type_scat_dispersion_imag
_atom_type_scat_source
C C 0.0033 0.0016 'International Tables Vol C Tables 4.2.6.8 and 6.1.1.4'
H H 0.0000 0.0000 'International Tables Vol C Tables 4.2.6.8 and 6.1.1.4'
N N 0.0061 0.0033 'International Tables Vol C Tables 4.2.6.8 and 6.1.1.4'
O O 0.0106 0.0060 'International Tables Vol C Tables 4.2.6.8 and 6.1.1.4'

loop_
_geom_angle_atom_site_label_1
_geom_angle_atom_site_label_2
_geom_angle_atom_site_label_3
_geom_angle
N1 C1 C8 179.1(4)
N2 C2 C3 179.2(4)
C4 C3 C8 120.9(3)
C4 C3 C2 119.0(3)
C8 C3 C2 120.2(3)
C5 C4 C3 118.6(3)
C5 C4 H4 120.7
C3 C4 H4 120.7
O1 C5 C6 117.5(3)
O1 C5 C4 121.6(3)
C6 C5 C4 120.8(3)
C7 C6 C5 120.4(3)
C7 C6 H6 119.8
C5 C6 H6 119.8
C6 C7 C8 120.5(3)
C6 C7 H7 119.7
C8 C7 H7 119.7
C7 C8 C3 118.8(3)
C7 C8 C1 121.1(3)
C3 C8 C1 120.1(3)
N3 C9 C16 176.9(4)
N4 C10 C11 177.2(4)
C12 C11 C16 120.7(3)
C12 C11 C10 119.9(3)
C16 C11 C10 119.3(3)
C11 C12 C13 119.2(3)
C11 C12 H12 120.4
C13 C12 H12 120.4
O2 C13 C12 115.7(3)
O2 C13 C14 123.1(3)
C12 C13 C14 121.0(3)
C15 C14 C13 119.5(3)
C15 C14 H14 120.2
C13 C14 H14 120.2
C14 C15 C16 120.7(3)
C14 C15 H15 119.6
C16 C15 H15 119.6
C15 C16 C11 118.8(3)
C15 C16 C9 121.6(3)
C11 C16 C9 119.6(3)
N5 C17 C24 177.7(4)
N6 C18 C19 179.6(4)
C20 C19 C24 119.8(3)
C20 C19 C18 120.4(3)
C24 C19 C18 119.8(3)
C21 C20 C19 119.9(3)
C21 C20 H20 120.0
C19 C20 H20 120.0
C20 C21 C22 120.2(3)
C20 C21 H21 119.9
C22 C21 H21 119.9
O3 C22 C23 122.5(3)
O3 C22 C21 116.0(3)
C23 C22 C21 121.2(3)
C22 C23 C24 118.4(3)
C22 C23 H23 120.8
C24 C23 H23 120.8
C23 C24 C19 120.4(3)
C23 C24 C17 120.7(3)
C19 C24 C17 118.9(3)
C30 C25 C26 118.2(3)
C30 C25 H25 120.9
C26 C25 H25 120.9
C25 C26 C27 122.2(3)
C25 C26 O2 121.4(3)
C27 C26 O2 115.9(3)
C26 C27 C28 117.1(3)
C26 C27 H27 121.5
C28 C27 H27 121.5
C29 C28 C27 122.7(3)
C29 C28 O3 115.3(3)
C27 C28 O3 121.8(3)
C30 C29 C28 117.5(3)
C30 C29 H29 121.3
C28 C29 H29 121.3
C25 C30 C29 122.4(3)
C25 C30 O1 120.8(3)
C29 C30 O1 116.5(3)
C5 O1 C30 118.0(2)
C13 O2 C26 119.6(2)
C22 O3 C28 121.4(2)

loop_
_geom_bond_atom_site_label_1
_geom_bond_atom_site_label_2
_geom_bond_distance
C1 N1 1.146(4)
C1 C8 1.436(4)
C2 N2 1.163(4)
C2 C3 1.430(5)
C3 C4 1.389(4)
C3 C8 1.404(4)
C4 C5 1.384(4)
C4 H4 0.95
C5 O1 1.373(3)
C5 C6 1.384(4)
C6 C7 1.367(4)
C6 H6 0.95
C7 C8 1.386(4)
C7 H7 0.95
C9 N3 1.148(4)
C9 C16 1.434(5)
C10 N4 1.141(4)
C10 C11 1.443(4)
C11 C12 1.378(4)
C11 C16 1.403(4)
C12 C13 1.385(4)
C12 H12 0.95
C13 O2 1.377(3)
C13 C14 1.386(4)
C14 C15 1.376(4)
C14 H14 0.95
C15 C16 1.394(4)
C15 H15 0.95
C17 N5 1.154(4)
C17 C24 1.420(5)
C18 N6 1.145(4)
C18 C19 1.451(5)
C19 C20 1.378(4)
C19 C24 1.399(4)
C20 C21 1.376(4)
C20 H20 0.95
C21 C22 1.380(4)
C21 H21 0.95
C22 O3 1.374(3)
C22 C23 1.380(4)
C23 C24 1.394(4)
C23 H23 0.95
C25 C30 1.373(4)
C25 C26 1.375(4)
C25 H25 0.95
C26 C27 1.383(4)
C26 O2 1.390(3)
C27 C28 1.385(4)
C27 H27 0.95
C28 C29 1.378(4)
C28 O3 1.395(3)
C29 C30 1.376(4)
C29 H29 0.95
C30 O1 1.398(3)

loop_
_geom_torsion_atom_site_label_1
_geom_torsion_atom_site_label_2
_geom_torsion_atom_site_label_3
_geom_torsion_atom_site_label_4
_geom_torsion
N2 C2 C3 C4 80.(30)
N2 C2 C3 C8 -100.(30)
C8 C3 C4 C5 -0.8(4)
C2 C3 C4 C5 179.7(3)
C3 C4 C5 O1 178.6(3)
C3 C4 C5 C6 1.9(4)
O1 C5 C6 C7 -178.5(3)
C4 C5 C6 C7 -1.7(5)
C5 C6 C7 C8 0.4(5)
C6 C7 C8 C3 0.7(4)
C6 C7 C8 C1 -179.0(3)
C4 C3 C8 C7 -0.4(4)
C2 C3 C8 C7 179.1(3)
C4 C3 C8 C1 179.2(3)
C2 C3 C8 C1 -1.3(4)
N1 C1 C8 C7 140.(20)
N1 C1 C8 C3 -40.(20)
N4 C10 C11 C12 108.(9)
N4 C10 C11 C16 -69.(9)
C16 C11 C12 C13 2.4(4)
C10 C11 C12 C13 -175.1(3)
C11 C12 C13 O2 174.1(2)
C11 C12 C13 C14 -0.5(4)
O2 C13 C14 C15 -175.7(3)
C12 C13 C14 C15 -1.5(4)
C13 C14 C15 C16 1.7(4)
C14 C15 C16 C11 0.1(4)
C14 C15 C16 C9 -178.2(3)
C12 C11 C16 C15 -2.2(4)
C10 C11 C16 C15 175.3(3)
C12 C11 C16 C9 176.2(3)
C10 C11 C16 C9 -6.3(4)
N3 C9 C16 C15 131.(7)
N3 C9 C16 C11 -47.(8)
N6 C18 C19 C20 -80.(50)
N6 C18 C19 C24 100.(50)
C24 C19 C20 C21 0.5(5)
C18 C19 C20 C21 -179.2(3)
C19 C20 C21 C22 -0.3(5)
C20 C21 C22 O3 173.4(3)
C20 C21 C22 C23 -0.3(5)
O3 C22 C23 C24 -172.6(3)
C21 C22 C23 C24 0.7(4)
C22 C23 C24 C19 -0.5(4)
C22 C23 C24 C17 177.6(3)
C20 C19 C24 C23 -0.1(4)
C18 C19 C24 C23 179.6(3)
C20 C19 C24 C17 -178.2(3)
C18 C19 C24 C17 1.5(4)
N5 C17 C24 C23 -150.(11)
N5 C17 C24 C19 28.(11)
C30 C25 C26 C27 -1.3(4)
C30 C25 C26 O2 -173.3(2)
C25 C26 C27 C28 0.7(4)
O2 C26 C27 C28 173.1(2)
C26 C27 C28 C29 0.3(4)
C26 C27 C28 O3 -173.4(2)
C27 C28 C29 C30 -0.6(4)
O3 C28 C29 C30 173.5(3)
C26 C25 C30 C29 1.0(4)
C26 C25 C30 O1 174.8(2)
C28 C29 C30 C25 0.0(4)
C28 C29 C30 O1 -174.1(2)
C6 C5 O1 C30 -152.1(3)
C4 C5 O1 C30 31.2(4)
C25 C30 O1 C5 48.5(4)
C29 C30 O1 C5 -137.3(3)
C12 C13 O2 C26 144.1(3)
C14 C13 O2 C26 -41.4(4)
C25 C26 O2 C13 -39.8(4)
C27 C26 O2 C13 147.8(3)
C23 C22 O3 C28 -43.1(4)
C21 C22 O3 C28 143.2(3)
C29 C28 O3 C22 150.1(3)
C27 C28 O3 C22 -35.7(4)
